data_7704411
loop_
_publ_author_name
'Peterson, Madeline'
'Hunt, Camden'
'Wang, Zongheng'
'Heinrich, Shannon E.'
'Wu, Guang'
'M\'enard, Gabriel'

_publ_section_title
;
 Synthesis, characterization, and electrochemical properties of a
 first-row metal phthalocyanine series.
;
_journal_issue 45
_journal_name_full 'Dalton transactions (Cambridge, England : 2003)'
_journal_page_first 16268
_journal_page_last 16277
_journal_paper_doi 10.1039/d0dt01372b
_journal_volume 49
_journal_year 2020
_chemical_formula_sum 'C50 H52 Cl4 Co N8 O8'
_chemical_formula_weight 1093.72
_space_group_crystal_system monoclinic
_space_group_IT_number 14
_space_group_name_Hall '-P 2ybc'
_space_group_name_H-M_alt 'P 1 21/c 1'
_atom_sites_solution_hydrogens geom
_audit_creation_method SHELXL-2014/7
_audit_update_record
;
2020-04-10 deposited with the CCDC.	2020-05-05 downloaded from the CCDC.
;
_cell_angle_alpha 90
_cell_angle_beta 97.374(14)
_cell_angle_gamma 90
_cell_formula_units_Z 4
_cell_length_a 15.072(8)
_cell_length_b 19.377(8)
_cell_length_c 16.392(5)
_cell_measurement_reflns_used 167
_cell_measurement_temperature 120(2)
_cell_measurement_theta_max 16.12
_cell_measurement_theta_min 2.23
_cell_volume 4748(4)
_computing_structure_refinement 'SHELXL-2014/7 (Sheldrick, 2014)'
_diffrn_ambient_temperature 120(2)
_diffrn_measured_fraction_theta_full 0.986
_diffrn_measured_fraction_theta_max 0.986
_diffrn_measurement_device_type 'Bruker Apex2'
_diffrn_radiation_type MoK\a
_diffrn_radiation_wavelength 0.71073
_diffrn_reflns_av_R_equivalents 0.1279
_diffrn_reflns_av_unetI/netI 0.1441
_diffrn_reflns_Laue_measured_fraction_full 0.986
_diffrn_reflns_Laue_measured_fraction_max 0.986
_diffrn_reflns_limit_h_max 17
_diffrn_reflns_limit_h_min -16
_diffrn_reflns_limit_k_max 22
_diffrn_reflns_limit_k_min -19
_diffrn_reflns_limit_l_max 18
_diffrn_reflns_limit_l_min -19
_diffrn_reflns_number 24735
_diffrn_reflns_point_group_measured_fraction_full 0.986
_diffrn_reflns_point_group_measured_fraction_max 0.986
_diffrn_reflns_theta_full 25.002
_diffrn_reflns_theta_max 25.002
_diffrn_reflns_theta_min 1.362
_exptl_absorpt_coefficient_mu 0.653
_exptl_absorpt_correction_T_max 0.7451
_exptl_absorpt_correction_T_min 0.6726
_exptl_absorpt_correction_type multi-scan
_exptl_absorpt_process_details sadabs
_exptl_crystal_colour green
_exptl_crystal_density_diffrn 1.530
_exptl_crystal_description plate
_exptl_crystal_F_000 2268
_exptl_crystal_size_max 0.200
_exptl_crystal_size_mid 0.200
_exptl_crystal_size_min 0.050
_refine_diff_density_max 0.484
_refine_diff_density_min -0.408
_refine_diff_density_rms 0.094
_refine_ls_extinction_method none
_refine_ls_goodness_of_fit_ref 0.968
_refine_ls_hydrogen_treatment constr
_refine_ls_matrix_type full
_refine_ls_number_parameters 648
_refine_ls_number_reflns 8250
_refine_ls_number_restraints 0
_refine_ls_restrained_S_all 0.968
_refine_ls_R_factor_all 0.1416
_refine_ls_R_factor_gt 0.0612
_refine_ls_shift/su_max 0.001
_refine_ls_shift/su_mean 0.000
_refine_ls_structure_factor_coef Fsqd
_refine_ls_weighting_details 'w=1/[\s^2^(Fo^2^)+(0.0448P)^2^+5.9733P] where P=(Fo^2^+2Fc^2^)/3'
_refine_ls_weighting_scheme calc
_refine_ls_wR_factor_gt 0.1106
_refine_ls_wR_factor_ref 0.1386
_reflns_Friedel_coverage 0.000
_reflns_number_gt 4578
_reflns_number_total 8250
_reflns_threshold_expression 'I > 2\s(I)'
_cod_data_source_file d0dt01372b2.cif
_cod_data_source_block cch121_0m
_cod_depositor_comments 'Adding full bibliography for 7704403--7704411.cif.'
_cod_original_cell_volume 4748(3)
_cod_original_sg_symbol_H-M 'P 21/c'
_cod_database_code 7704411
_shelx_shelxl_version_number 2014/7
_shelx_space_group_comment
;
The symmetry employed for this shelxl refinement is uniquely defined
by the following loop, which should always be used as a source of
symmetry information in preference to the above space-group names.
They are only intended as comments.
;
_shelx_estimated_absorpt_t_min 0.881
_shelx_estimated_absorpt_t_max 0.968

loop_
_space_group_symop_operation_xyz
'x, y, z'
'-x, y+1/2, -z+1/2'
'-x, -y, -z'
'x, -y-1/2, z-1/2'

loop_
_atom_site_label
_atom_site_type_symbol
_atom_site_fract_x
_atom_site_fract_y
_atom_site_fract_z
_atom_site_U_iso_or_equiv
_atom_site_adp_type
_atom_site_occupancy
_atom_site_site_symmetry_order
_atom_site_calc_flag
_atom_site_refinement_flags_posn
_atom_site_refinement_flags_adp
_atom_site_refinement_flags_occupancy
_atom_site_disorder_assembly
_atom_site_disorder_group
C1 C 0.4508(4) 0.3277(2) 0.4671(3) 0.0146(12) Uani 1 1 d . . . . .
C2 C 0.4066(4) 0.2686(2) 0.4257(3) 0.0172(12) Uani 1 1 d . . . . .
C3 C 0.4377(4) 0.2190(3) 0.3736(3) 0.0261(14) Uani 1 1 d . . . . .
C4 C 0.3788(4) 0.1677(3) 0.3452(3) 0.0258(14) Uani 1 1 d . . . . .
H4 H 0.3983 0.1322 0.3117 0.031 Uiso 1 1 calc R U . . .
C5 C 0.2922(4) 0.1662(3) 0.3642(3) 0.0227(13) Uani 1 1 d . . . . .
H5 H 0.2536 0.1301 0.3424 0.027 Uiso 1 1 calc R U . . .
C6 C 0.2594(4) 0.2156(3) 0.4142(3) 0.0200(13) Uani 1 1 d . . . . .
C7 C 0.3205(4) 0.2666(2) 0.4471(3) 0.0158(12) Uani 1 1 d . . . . .
C8 C 0.3152(4) 0.3223(2) 0.5060(3) 0.0152(12) Uani 1 1 d . . . . .
C9 C 0.5588(4) 0.1714(3) 0.3065(4) 0.0430(18) Uani 1 1 d . . . . .
H9A H 0.5349 0.1252 0.3174 0.052 Uiso 1 1 calc R U . . .
H9B H 0.6249 0.1695 0.3165 0.052 Uiso 1 1 calc R U . . .
C10 C 0.5288(5) 0.1922(3) 0.2204(4) 0.0469(19) Uani 1 1 d . . . . .
H10A H 0.4642 0.1848 0.2079 0.070 Uiso 1 1 calc R U . . .
H10B H 0.5600 0.1643 0.1830 0.070 Uiso 1 1 calc R U . . .
H10C H 0.5424 0.2411 0.2133 0.070 Uiso 1 1 calc R U . . .
C11 C 0.1140(4) 0.1675(3) 0.3910(4) 0.0354(16) Uani 1 1 d . . . . .
H11A H 0.1344 0.1204 0.4077 0.042 Uiso 1 1 calc R U . . .
H11B H 0.1127 0.1716 0.3307 0.042 Uiso 1 1 calc R U . . .
C12 C 0.0233(4) 0.1801(3) 0.4144(4) 0.0420(18) Uani 1 1 d . . . . .
H12A H 0.0249 0.1748 0.4740 0.063 Uiso 1 1 calc R U . . .
H12B H -0.0189 0.1467 0.3862 0.063 Uiso 1 1 calc R U . . .
H12C H 0.0040 0.2270 0.3983 0.063 Uiso 1 1 calc R U . . .
C13 C 0.2448(4) 0.3804(2) 0.6021(3) 0.0148(12) Uani 1 1 d . . . . .
C14 C 0.1670(3) 0.3964(2) 0.6432(3) 0.0127(12) Uani 1 1 d . . . . .
C15 C 0.0764(4) 0.3771(2) 0.6294(3) 0.0163(12) Uani 1 1 d . . . . .
C16 C 0.0185(4) 0.4084(2) 0.6773(3) 0.0191(13) Uani 1 1 d . . . . .
H16 H -0.0431 0.3963 0.6690 0.023 Uiso 1 1 calc R U . . .
C17 C 0.0480(4) 0.4570(3) 0.7373(3) 0.0220(13) Uani 1 1 d . . . . .
H17 H 0.0061 0.4773 0.7687 0.026 Uiso 1 1 calc R U . . .
C18 C 0.1365(4) 0.4762(2) 0.7521(3) 0.0159(12) Uani 1 1 d . . . . .
C19 C 0.1964(4) 0.4446(2) 0.7043(3) 0.0142(12) Uani 1 1 d . . . . .
C20 C 0.2893(4) 0.4571(2) 0.6995(3) 0.0150(12) Uani 1 1 d . . . . .
C21 C -0.0392(4) 0.3025(3) 0.5649(3) 0.0239(14) Uani 1 1 d . . . . .
H21A H -0.0561 0.2791 0.5115 0.029 Uiso 1 1 calc R U . . .
H21B H -0.0825 0.3402 0.5697 0.029 Uiso 1 1 calc R U . . .
C22 C -0.0428(4) 0.2511(3) 0.6347(3) 0.0336(16) Uani 1 1 d . . . . .
H22A H 0.0013 0.2145 0.6307 0.050 Uiso 1 1 calc R U . . .
H22B H -0.1027 0.2309 0.6308 0.050 Uiso 1 1 calc R U . . .
H22C H -0.0291 0.2749 0.6876 0.050 Uiso 1 1 calc R U . . .
C23 C 0.1118(4) 0.5666(3) 0.8478(3) 0.0269(14) Uani 1 1 d . . . . .
H23A H 0.0578 0.5756 0.8081 0.032 Uiso 1 1 calc R U . . .
H23B H 0.1413 0.6113 0.8623 0.032 Uiso 1 1 calc R U . . .
C24 C 0.0843(4) 0.5340(3) 0.9242(3) 0.0377(17) Uani 1 1 d . . . . .
H24A H 0.0529 0.4906 0.9097 0.057 Uiso 1 1 calc R U . . .
H24B H 0.0445 0.5655 0.9491 0.057 Uiso 1 1 calc R U . . .
H24C H 0.1376 0.5248 0.9636 0.057 Uiso 1 1 calc R U . . .
C25 C 0.4213(3) 0.5148(2) 0.7432(3) 0.0121(11) Uani 1 1 d . . . . .
C26 C 0.4728(3) 0.5627(2) 0.7985(3) 0.0154(12) Uani 1 1 d . . . . .
C27 C 0.4539(4) 0.5954(2) 0.8708(3) 0.0186(13) Uani 1 1 d . . . . .
C28 C 0.5161(4) 0.6435(3) 0.9051(3) 0.0281(15) Uani 1 1 d . . . . .
H28 H 0.5059 0.6660 0.9546 0.034 Uiso 1 1 calc R U . . .
C29 C 0.5922(4) 0.6601(3) 0.8705(3) 0.0203(13) Uani 1 1 d . . . . .
H29 H 0.6316 0.6945 0.8953 0.024 Uiso 1 1 calc R U . . .
C30 C 0.6119(4) 0.6266(3) 0.7991(3) 0.0198(13) Uani 1 1 d . . . . .
C31 C 0.5511(3) 0.5771(2) 0.7647(3) 0.0153(12) Uani 1 1 d . . . . .
C32 C 0.5478(4) 0.5328(2) 0.6914(3) 0.0140(12) Uani 1 1 d . . . . .
C33 C 0.3654(4) 0.5153(3) 0.9374(3) 0.0304(15) Uani 1 1 d . . . . .
H33A H 0.4152 0.4851 0.9255 0.036 Uiso 1 1 calc R U . . .
H33B H 0.3089 0.4961 0.9089 0.036 Uiso 1 1 calc R U . . .
C34 C 0.3615(5) 0.5170(4) 1.0274(4) 0.064(3) Uani 1 1 d . . . . .
H34A H 0.4181 0.5350 1.0556 0.096 Uiso 1 1 calc R U . . .
H34B H 0.3516 0.4702 1.0470 0.096 Uiso 1 1 calc R U . . .
H34C H 0.3123 0.5470 1.0390 0.096 Uiso 1 1 calc R U . . .
C35 C 0.7393(4) 0.6987(3) 0.7936(4) 0.0292(15) Uani 1 1 d . . . . .
H35A H 0.6996 0.7360 0.8086 0.035 Uiso 1 1 calc R U . . .
H35B H 0.7722 0.7163 0.7493 0.035 Uiso 1 1 calc R U . . .
C36 C 0.8057(4) 0.6810(3) 0.8677(4) 0.0343(16) Uani 1 1 d . . . . .
H36A H 0.7739 0.6618 0.9110 0.051 Uiso 1 1 calc R U . . .
H36B H 0.8379 0.7228 0.8880 0.051 Uiso 1 1 calc R U . . .
H36C H 0.8485 0.6469 0.8521 0.051 Uiso 1 1 calc R U . . .
C37 C 0.6127(4) 0.4834(2) 0.5856(3) 0.0154(12) Uani 1 1 d . . . . .
C38 C 0.6874(3) 0.4743(2) 0.5384(3) 0.0153(12) Uani 1 1 d . . . . .
C39 C 0.7739(4) 0.5022(3) 0.5444(3) 0.0179(13) Uani 1 1 d . . . . .
C40 C 0.8295(4) 0.4784(3) 0.4892(3) 0.0187(13) Uani 1 1 d . . . . .
H40 H 0.8889 0.4956 0.4928 0.022 Uiso 1 1 calc R U . . .
C41 C 0.8007(4) 0.4301(3) 0.4290(3) 0.0203(13) Uani 1 1 d . . . . .
H41 H 0.8405 0.4164 0.3915 0.024 Uiso 1 1 calc R U . . .
C42 C 0.7163(4) 0.4015(2) 0.4218(3) 0.0156(12) Uani 1 1 d . . . . .
C43 C 0.6600(3) 0.4233(3) 0.4794(3) 0.0157(12) Uani 1 1 d . . . . .
C44 C 0.5720(4) 0.4010(3) 0.4937(3) 0.0169(12) Uani 1 1 d . . . . .
C45 C 0.8891(4) 0.5780(3) 0.6044(3) 0.0249(14) Uani 1 1 d . . . . .
H45A H 0.8953 0.6003 0.5511 0.030 Uiso 1 1 calc R U . . .
H45B H 0.9340 0.5406 0.6138 0.030 Uiso 1 1 calc R U . . .
C46 C 0.9033(4) 0.6297(3) 0.6724(3) 0.0355(16) Uani 1 1 d . . . . .
H46A H 0.8600 0.6674 0.6613 0.053 Uiso 1 1 calc R U . . .
H46B H 0.9641 0.6482 0.6760 0.053 Uiso 1 1 calc R U . . .
H46C H 0.8949 0.6074 0.7245 0.053 Uiso 1 1 calc R U . . .
C47 C 0.7293(4) 0.3440(3) 0.2937(3) 0.0262(15) Uani 1 1 d . . . . .
H47A H 0.7558 0.3885 0.2795 0.031 Uiso 1 1 calc R U . . .
H47B H 0.6859 0.3297 0.2463 0.031 Uiso 1 1 calc R U . . .
C48 C 0.8021(4) 0.2907(3) 0.3082(4) 0.0362(17) Uani 1 1 d . . . . .
H48A H 0.8454 0.3046 0.3550 0.054 Uiso 1 1 calc R U . . .
H48B H 0.8324 0.2866 0.2589 0.054 Uiso 1 1 calc R U . . .
H48C H 0.7759 0.2461 0.3199 0.054 Uiso 1 1 calc R U . . .
C49 C 0.7632(4) 0.4783(3) 0.7820(3) 0.0251(14) Uani 1 1 d . . . . .
H49A H 0.7601 0.5164 0.7416 0.030 Uiso 1 1 calc R U . . .
H49B H 0.7068 0.4780 0.8070 0.030 Uiso 1 1 calc R U . . .
C50 C 0.6856(4) 0.2216(3) 0.5011(3) 0.0293(15) Uani 1 1 d . . . . .
H50A H 0.6631 0.2537 0.4562 0.035 Uiso 1 1 calc R U . . .
H50B H 0.6384 0.1869 0.5062 0.035 Uiso 1 1 calc R U . . .
Cl1 Cl 0.77494(12) 0.39872(8) 0.73121(10) 0.0416(4) Uani 1 1 d . . . . .
Cl2 Cl 0.85416(11) 0.49217(8) 0.85934(9) 0.0371(4) Uani 1 1 d . . . . .
Cl3 Cl 0.70803(12) 0.26780(9) 0.59393(10) 0.0474(5) Uani 1 1 d . . . . .
Cl4 Cl 0.78283(11) 0.17925(8) 0.47565(9) 0.0374(4) Uani 1 1 d . . . . .
Co1 Co 0.43098(5) 0.42853(3) 0.59773(4) 0.01332(18) Uani 1 1 d . . . . .
N1 N 0.3953(3) 0.35735(19) 0.5185(2) 0.0126(10) Uani 1 1 d . . . . .
N2 N 0.2435(3) 0.33402(19) 0.5428(2) 0.0150(10) Uani 1 1 d . . . . .
N3 N 0.3172(3) 0.41911(19) 0.6363(2) 0.0125(9) Uani 1 1 d . . . . .
N4 N 0.3384(3) 0.49756(19) 0.7522(2) 0.0141(10) Uani 1 1 d . . . . .
N5 N 0.4688(3) 0.49571(19) 0.6805(2) 0.0123(9) Uani 1 1 d . . . . .
N6 N 0.6149(3) 0.5282(2) 0.6472(2) 0.0138(10) Uani 1 1 d . . . . .
N7 N 0.5442(3) 0.43867(19) 0.5575(2) 0.0127(10) Uani 1 1 d . . . . .
N8 N 0.5305(3) 0.3482(2) 0.4546(2) 0.0178(10) Uani 1 1 d . . . . .
O1 O 0.5249(3) 0.2231(2) 0.3605(2) 0.0412(12) Uani 1 1 d . . . . .
O2 O 0.1740(2) 0.21780(17) 0.4318(2) 0.0224(9) Uani 1 1 d . . . . .
O3 O 0.0499(2) 0.33081(18) 0.5679(2) 0.0229(9) Uani 1 1 d . . . . .
O4 O 0.1720(2) 0.52289(17) 0.8098(2) 0.0226(9) Uani 1 1 d . . . . .
O5 O 0.3789(3) 0.58434(18) 0.9074(2) 0.0317(10) Uani 1 1 d . . . . .
O6 O 0.6852(2) 0.64043(17) 0.7626(2) 0.0246(9) Uani 1 1 d . . . . .
O7 O 0.7996(2) 0.55022(17) 0.6035(2) 0.0204(9) Uani 1 1 d . . . . .
O8 O 0.6824(3) 0.35399(17) 0.3643(2) 0.0239(9) Uani 1 1 d . . . . .

loop_
_atom_site_aniso_label
_atom_site_aniso_U_11
_atom_site_aniso_U_22
_atom_site_aniso_U_33
_atom_site_aniso_U_23
_atom_site_aniso_U_13
_atom_site_aniso_U_12
C1 0.020(3) 0.012(3) 0.012(3) 0.005(2) 0.002(2) 0.001(2)
C2 0.024(3) 0.014(3) 0.013(3) -0.001(2) 0.000(3) 0.003(2)
C3 0.025(4) 0.029(3) 0.025(3) -0.013(3) 0.008(3) 0.002(3)
C4 0.036(4) 0.018(3) 0.023(3) -0.015(3) 0.004(3) -0.002(3)
C5 0.023(4) 0.022(3) 0.023(3) -0.005(3) 0.002(3) -0.003(3)
C6 0.025(4) 0.015(3) 0.020(3) -0.001(3) 0.004(3) -0.002(3)
C7 0.027(3) 0.014(3) 0.006(3) -0.004(2) 0.002(2) 0.000(2)
C8 0.020(3) 0.014(3) 0.012(3) 0.005(2) 0.003(2) -0.004(2)
C9 0.036(4) 0.056(4) 0.038(4) -0.017(4) 0.010(3) -0.007(3)
C10 0.045(5) 0.047(4) 0.049(4) 0.004(4) 0.007(4) -0.002(3)
C11 0.034(4) 0.033(4) 0.039(4) -0.013(3) 0.002(3) -0.013(3)
C12 0.033(4) 0.039(4) 0.056(4) -0.016(4) 0.014(4) -0.017(3)
C13 0.021(3) 0.007(3) 0.016(3) 0.006(2) 0.003(2) 0.001(2)
C14 0.017(3) 0.009(3) 0.013(3) 0.002(2) 0.005(2) -0.001(2)
C15 0.021(3) 0.011(3) 0.016(3) 0.000(2) 0.000(2) -0.001(2)
C16 0.020(3) 0.015(3) 0.023(3) 0.004(2) 0.004(3) -0.006(2)
C17 0.028(4) 0.020(3) 0.020(3) 0.004(3) 0.009(3) 0.002(3)
C18 0.024(3) 0.012(3) 0.013(3) 0.001(2) 0.004(2) -0.003(2)
C19 0.024(3) 0.010(3) 0.009(3) 0.006(2) 0.003(2) 0.003(2)
C20 0.023(3) 0.011(3) 0.011(3) 0.002(2) 0.003(2) -0.003(2)
C21 0.018(3) 0.024(3) 0.030(3) -0.010(3) 0.002(3) -0.008(3)
C22 0.034(4) 0.032(4) 0.037(4) 0.003(3) 0.013(3) -0.014(3)
C23 0.032(4) 0.020(3) 0.030(3) -0.009(3) 0.007(3) 0.012(3)
C24 0.045(5) 0.045(4) 0.026(3) -0.011(3) 0.015(3) 0.000(3)
C25 0.018(3) 0.008(3) 0.011(3) 0.001(2) 0.004(2) 0.003(2)
C26 0.022(3) 0.011(3) 0.013(3) -0.001(2) 0.002(2) 0.000(2)
C27 0.024(4) 0.014(3) 0.017(3) 0.001(2) 0.002(3) 0.001(2)
C28 0.042(4) 0.021(3) 0.023(3) -0.012(3) 0.009(3) -0.002(3)
C29 0.024(4) 0.018(3) 0.018(3) -0.007(3) 0.000(3) -0.006(2)
C30 0.022(3) 0.015(3) 0.022(3) 0.002(3) 0.002(3) 0.002(2)
C31 0.022(3) 0.010(3) 0.013(3) 0.002(2) 0.000(2) 0.003(2)
C32 0.020(3) 0.010(3) 0.011(3) 0.003(2) -0.005(2) 0.002(2)
C33 0.039(4) 0.031(4) 0.021(3) 0.005(3) 0.003(3) -0.012(3)
C34 0.105(7) 0.064(5) 0.027(4) 0.020(4) 0.025(4) 0.057(5)
C35 0.034(4) 0.019(3) 0.036(4) -0.007(3) 0.008(3) -0.007(3)
C36 0.032(4) 0.028(4) 0.042(4) -0.014(3) 0.003(3) -0.003(3)
C37 0.024(3) 0.007(3) 0.014(3) 0.005(2) 0.002(2) 0.003(2)
C38 0.019(3) 0.013(3) 0.013(3) 0.006(2) 0.002(2) -0.004(2)
C39 0.028(4) 0.013(3) 0.012(3) 0.005(2) 0.000(3) -0.001(2)
C40 0.016(3) 0.018(3) 0.023(3) 0.005(3) 0.003(3) -0.002(2)
C41 0.026(3) 0.019(3) 0.019(3) 0.002(3) 0.010(3) 0.004(3)
C42 0.020(3) 0.008(3) 0.019(3) 0.000(2) 0.001(2) -0.001(2)
C43 0.020(3) 0.014(3) 0.012(3) 0.003(2) 0.000(2) 0.001(2)
C44 0.023(3) 0.015(3) 0.013(3) 0.002(2) 0.004(2) 0.005(2)
C45 0.032(4) 0.021(3) 0.022(3) 0.002(3) 0.004(3) -0.002(3)
C46 0.038(4) 0.030(4) 0.038(4) 0.005(3) 0.002(3) -0.005(3)
C47 0.039(4) 0.026(3) 0.018(3) -0.005(3) 0.020(3) -0.001(3)
C48 0.052(5) 0.024(3) 0.033(4) -0.007(3) 0.009(3) 0.009(3)
C49 0.025(4) 0.034(3) 0.016(3) 0.001(3) 0.003(3) 0.006(3)
C50 0.031(4) 0.025(3) 0.031(3) 0.005(3) 0.003(3) 0.001(3)
Cl1 0.0578(12) 0.0282(9) 0.0392(10) 0.0002(8) 0.0078(9) -0.0003(8)
Cl2 0.0348(10) 0.0506(10) 0.0243(8) 0.0011(8) -0.0029(7) 0.0045(8)
Cl3 0.0608(13) 0.0502(11) 0.0315(9) -0.0003(8) 0.0066(9) 0.0156(9)
Cl4 0.0399(10) 0.0371(9) 0.0362(9) -0.0002(8) 0.0087(8) 0.0033(8)
Co1 0.0190(4) 0.0109(4) 0.0103(3) 0.0000(3) 0.0030(3) -0.0003(3)
N1 0.016(3) 0.013(2) 0.008(2) -0.0013(19) -0.0004(19) -0.0009(19)
N2 0.023(3) 0.006(2) 0.017(2) 0.0027(19) 0.008(2) -0.0020(19)
N3 0.017(3) 0.010(2) 0.011(2) 0.0015(19) 0.0023(19) 0.0008(19)
N4 0.021(3) 0.009(2) 0.013(2) 0.0014(19) 0.003(2) 0.0022(19)
N5 0.015(3) 0.010(2) 0.012(2) -0.0014(19) 0.0025(19) -0.0020(19)
N6 0.017(3) 0.015(2) 0.010(2) -0.0014(19) 0.0010(19) 0.0003(19)
N7 0.017(3) 0.012(2) 0.010(2) -0.0008(19) 0.0026(19) -0.0023(19)
N8 0.022(3) 0.018(2) 0.014(2) -0.003(2) 0.004(2) -0.001(2)
O1 0.029(3) 0.049(3) 0.048(3) -0.037(2) 0.016(2) -0.008(2)
O2 0.025(2) 0.018(2) 0.025(2) -0.0108(18) 0.0042(18) -0.0058(17)
O3 0.021(2) 0.026(2) 0.022(2) -0.0076(18) 0.0059(18) -0.0088(17)
O4 0.025(2) 0.024(2) 0.020(2) -0.0081(18) 0.0085(18) 0.0023(18)
O5 0.041(3) 0.024(2) 0.035(2) -0.0139(19) 0.024(2) -0.0090(19)
O6 0.026(2) 0.023(2) 0.025(2) -0.0110(18) 0.0077(19) -0.0095(18)
O7 0.023(2) 0.019(2) 0.020(2) 0.0000(17) 0.0021(17) -0.0068(17)
O8 0.033(3) 0.020(2) 0.021(2) -0.0093(18) 0.0130(19) -0.0038(18)

loop_
_atom_type_symbol
_atom_type_description
_atom_type_scat_dispersion_real
_atom_type_scat_dispersion_imag
_atom_type_scat_source
C C 0.0033 0.0016 'International Tables Vol C Tables 4.2.6.8 and 6.1.1.4'
N N 0.0061 0.0033 'International Tables Vol C Tables 4.2.6.8 and 6.1.1.4'
O O 0.0106 0.0060 'International Tables Vol C Tables 4.2.6.8 and 6.1.1.4'
Cl Cl 0.1484 0.1585 'International Tables Vol C Tables 4.2.6.8 and 6.1.1.4'
Co Co 0.3494 0.9721 'International Tables Vol C Tables 4.2.6.8 and 6.1.1.4'
H H 0.0000 0.0000 'International Tables Vol C Tables 4.2.6.8 and 6.1.1.4'

loop_
_geom_angle_atom_site_label_1
_geom_angle_atom_site_label_2
_geom_angle_atom_site_label_3
_geom_angle
_geom_angle_site_symmetry_1
_geom_angle_site_symmetry_3
_geom_angle_publ_flag
N8 C1 N1 127.4(5) . . ?
N8 C1 C2 122.9(4) . . ?
N1 C1 C2 109.6(4) . . ?
C7 C2 C3 121.9(5) . . ?
C7 C2 C1 107.0(4) . . ?
C3 C2 C1 131.1(5) . . ?
O1 C3 C4 125.7(5) . . ?
O1 C3 C2 117.4(5) . . ?
C4 C3 C2 116.8(5) . . ?
C3 C4 C5 121.8(5) . . ?
C3 C4 H4 119.1 . . ?
C5 C4 H4 119.1 . . ?
C4 C5 C6 122.4(5) . . ?
C4 C5 H5 118.8 . . ?
C6 C5 H5 118.8 . . ?
O2 C6 C5 124.4(5) . . ?
O2 C6 C7 119.3(4) . . ?
C5 C6 C7 116.3(5) . . ?
C2 C7 C6 120.7(4) . . ?
C2 C7 C8 106.2(4) . . ?
C6 C7 C8 133.2(5) . . ?
N2 C8 N1 126.8(4) . . ?
N2 C8 C7 123.1(5) . . ?
N1 C8 C7 110.1(4) . . ?
O1 C9 C10 107.5(5) . . ?
O1 C9 H9A 110.2 . . ?
C10 C9 H9A 110.2 . . ?
O1 C9 H9B 110.2 . . ?
C10 C9 H9B 110.2 . . ?
H9A C9 H9B 108.5 . . ?
C9 C10 H10A 109.5 . . ?
C9 C10 H10B 109.5 . . ?
H10A C10 H10B 109.5 . . ?
C9 C10 H10C 109.5 . . ?
H10A C10 H10C 109.5 . . ?
H10B C10 H10C 109.5 . . ?
O2 C11 C12 108.3(5) . . ?
O2 C11 H11A 110.0 . . ?
C12 C11 H11A 110.0 . . ?
O2 C11 H11B 110.0 . . ?
C12 C11 H11B 110.0 . . ?
H11A C11 H11B 108.4 . . ?
C11 C12 H12A 109.5 . . ?
C11 C12 H12B 109.5 . . ?
H12A C12 H12B 109.5 . . ?
C11 C12 H12C 109.5 . . ?
H12A C12 H12C 109.5 . . ?
H12B C12 H12C 109.5 . . ?
N2 C13 N3 127.2(5) . . ?
N2 C13 C14 123.1(5) . . ?
N3 C13 C14 109.7(4) . . ?
C19 C14 C15 120.3(4) . . ?
C19 C14 C13 105.8(4) . . ?
C15 C14 C13 133.7(5) . . ?
O3 C15 C16 123.9(5) . . ?
O3 C15 C14 118.6(4) . . ?
C16 C15 C14 117.5(5) . . ?
C15 C16 C17 121.9(5) . . ?
C15 C16 H16 119.1 . . ?
C17 C16 H16 119.1 . . ?
C18 C17 C16 121.5(5) . . ?
C18 C17 H17 119.2 . . ?
C16 C17 H17 119.2 . . ?
O4 C18 C17 125.8(5) . . ?
O4 C18 C19 116.8(5) . . ?
C17 C18 C19 117.3(5) . . ?
C14 C19 C18 121.5(5) . . ?
C14 C19 C20 107.1(4) . . ?
C18 C19 C20 131.1(5) . . ?
N4 C20 N3 127.5(5) . . ?
N4 C20 C19 122.2(4) . . ?
N3 C20 C19 110.2(4) . . ?
O3 C21 C22 110.2(4) . . ?
O3 C21 H21A 109.6 . . ?
C22 C21 H21A 109.6 . . ?
O3 C21 H21B 109.6 . . ?
C22 C21 H21B 109.6 . . ?
H21A C21 H21B 108.1 . . ?
C21 C22 H22A 109.5 . . ?
C21 C22 H22B 109.5 . . ?
H22A C22 H22B 109.5 . . ?
C21 C22 H22C 109.5 . . ?
H22A C22 H22C 109.5 . . ?
H22B C22 H22C 109.5 . . ?
O4 C23 C24 111.7(4) . . ?
O4 C23 H23A 109.3 . . ?
C24 C23 H23A 109.3 . . ?
O4 C23 H23B 109.3 . . ?
C24 C23 H23B 109.3 . . ?
H23A C23 H23B 107.9 . . ?
C23 C24 H24A 109.5 . . ?
C23 C24 H24B 109.5 . . ?
H24A C24 H24B 109.5 . . ?
C23 C24 H24C 109.5 . . ?
H24A C24 H24C 109.5 . . ?
H24B C24 H24C 109.5 . . ?
N4 C25 N5 127.2(5) . . ?
N4 C25 C26 122.0(4) . . ?
N5 C25 C26 110.6(4) . . ?
C31 C26 C27 121.2(5) . . ?
C31 C26 C25 106.9(4) . . ?
C27 C26 C25 131.8(5) . . ?
O5 C27 C28 118.8(4) . . ?
O5 C27 C26 124.7(5) . . ?
C28 C27 C26 116.5(5) . . ?
C29 C28 C27 122.8(5) . . ?
C29 C28 H28 118.6 . . ?
C27 C28 H28 118.6 . . ?
C28 C29 C30 120.8(5) . . ?
C28 C29 H29 119.6 . . ?
C30 C29 H29 119.6 . . ?
O6 C30 C31 119.4(4) . . ?
O6 C30 C29 123.4(5) . . ?
C31 C30 C29 117.2(5) . . ?
C26 C31 C30 121.5(4) . . ?
C26 C31 C32 105.4(4) . . ?
C30 C31 C32 133.0(5) . . ?
N6 C32 N5 126.9(4) . . ?
N6 C32 C31 122.7(5) . . ?
N5 C32 C31 110.3(4) . . ?
O5 C33 C34 110.0(5) . . ?
O5 C33 H33A 109.7 . . ?
C34 C33 H33A 109.7 . . ?
O5 C33 H33B 109.7 . . ?
C34 C33 H33B 109.7 . . ?
H33A C33 H33B 108.2 . . ?
C33 C34 H34A 109.5 . . ?
C33 C34 H34B 109.5 . . ?
H34A C34 H34B 109.5 . . ?
C33 C34 H34C 109.5 . . ?
H34A C34 H34C 109.5 . . ?
H34B C34 H34C 109.5 . . ?
O6 C35 C36 113.0(4) . . ?
O6 C35 H35A 109.0 . . ?
C36 C35 H35A 109.0 . . ?
O6 C35 H35B 109.0 . . ?
C36 C35 H35B 109.0 . . ?
H35A C35 H35B 107.8 . . ?
C35 C36 H36A 109.5 . . ?
C35 C36 H36B 109.5 . . ?
H36A C36 H36B 109.5 . . ?
C35 C36 H36C 109.5 . . ?
H36A C36 H36C 109.5 . . ?
H36B C36 H36C 109.5 . . ?
N6 C37 N7 127.5(5) . . ?
N6 C37 C38 122.5(5) . . ?
N7 C37 C38 110.0(4) . . ?
C39 C38 C43 120.4(4) . . ?
C39 C38 C37 133.7(5) . . ?
C43 C38 C37 105.7(4) . . ?
O7 C39 C40 123.4(5) . . ?
O7 C39 C38 119.3(4) . . ?
C40 C39 C38 117.4(5) . . ?
C39 C40 C41 121.9(5) . . ?
C39 C40 H40 119.1 . . ?
C41 C40 H40 119.1 . . ?
C42 C41 C40 122.1(5) . . ?
C42 C41 H41 118.9 . . ?
C40 C41 H41 118.9 . . ?
O8 C42 C41 126.0(4) . . ?
O8 C42 C43 117.3(4) . . ?
C41 C42 C43 116.7(5) . . ?
C38 C43 C42 121.4(5) . . ?
C38 C43 C44 107.1(4) . . ?
C42 C43 C44 131.5(5) . . ?
N8 C44 N7 127.2(5) . . ?
N8 C44 C43 122.8(4) . . ?
N7 C44 C43 109.8(4) . . ?
O7 C45 C46 107.4(4) . . ?
O7 C45 H45A 110.2 . . ?
C46 C45 H45A 110.2 . . ?
O7 C45 H45B 110.2 . . ?
C46 C45 H45B 110.2 . . ?
H45A C45 H45B 108.5 . . ?
C45 C46 H46A 109.5 . . ?
C45 C46 H46B 109.5 . . ?
H46A C46 H46B 109.5 . . ?
C45 C46 H46C 109.5 . . ?
H46A C46 H46C 109.5 . . ?
H46B C46 H46C 109.5 . . ?
O8 C47 C48 112.8(4) . . ?
O8 C47 H47A 109.0 . . ?
C48 C47 H47A 109.0 . . ?
O8 C47 H47B 109.0 . . ?
C48 C47 H47B 109.0 . . ?
H47A C47 H47B 107.8 . . ?
C47 C48 H48A 109.5 . . ?
C47 C48 H48B 109.5 . . ?
H48A C48 H48B 109.5 . . ?
C47 C48 H48C 109.5 . . ?
H48A C48 H48C 109.5 . . ?
H48B C48 H48C 109.5 . . ?
Cl2 C49 Cl1 110.8(3) . . ?
Cl2 C49 H49A 109.5 . . ?
Cl1 C49 H49A 109.5 . . ?
Cl2 C49 H49B 109.5 . . ?
Cl1 C49 H49B 109.5 . . ?
H49A C49 H49B 108.1 . . ?
Cl3 C50 Cl4 111.5(3) . . ?
Cl3 C50 H50A 109.3 . . ?
Cl4 C50 H50A 109.3 . . ?
Cl3 C50 H50B 109.3 . . ?
Cl4 C50 H50B 109.3 . . ?
H50A C50 H50B 108.0 . . ?
N3 Co1 N5 91.65(16) . . ?
N3 Co1 N7 179.08(18) . . ?
N5 Co1 N7 88.68(16) . . ?
N3 Co1 N1 88.27(17) . . ?
N5 Co1 N1 177.03(17) . . ?
N7 Co1 N1 91.44(16) . . ?
C8 N1 C1 106.9(4) . . ?
C8 N1 Co1 128.2(3) . . ?
C1 N1 Co1 124.7(3) . . ?
C13 N2 C8 121.0(4) . . ?
C20 N3 C13 107.1(4) . . ?
C20 N3 Co1 124.8(3) . . ?
C13 N3 Co1 127.8(3) . . ?
C25 N4 C20 122.4(4) . . ?
C25 N5 C32 106.5(4) . . ?
C25 N5 Co1 125.2(3) . . ?
C32 N5 Co1 128.2(3) . . ?
C32 N6 C37 121.0(4) . . ?
C44 N7 C37 107.3(4) . . ?
C44 N7 Co1 125.1(3) . . ?
C37 N7 Co1 127.6(3) . . ?
C1 N8 C44 123.2(4) . . ?
C3 O1 C9 118.1(4) . . ?
C6 O2 C11 116.0(4) . . ?
C15 O3 C21 117.1(4) . . ?
C18 O4 C23 118.4(4) . . ?
C27 O5 C33 117.0(4) . . ?
C30 O6 C35 117.2(4) . . ?
C39 O7 C45 116.1(4) . . ?
C42 O8 C47 117.6(4) . . ?

loop_
_geom_bond_atom_site_label_1
_geom_bond_atom_site_label_2
_geom_bond_distance
_geom_bond_site_symmetry_2
_geom_bond_publ_flag
C1 N8 1.307(6) . ?
C1 N1 1.385(6) . ?
C1 C2 1.448(7) . ?
C2 C7 1.388(7) . ?
C2 C3 1.405(7) . ?
C3 O1 1.362(6) . ?
C3 C4 1.374(7) . ?
C4 C5 1.381(7) . ?
C4 H4 0.9500 . ?
C5 C6 1.392(7) . ?
C5 H5 0.9500 . ?
C6 O2 1.356(6) . ?
C6 C7 1.409(7) . ?
C7 C8 1.457(7) . ?
C8 N2 1.325(6) . ?
C8 N1 1.377(6) . ?
C9 O1 1.471(7) . ?
C9 C10 1.481(8) . ?
C9 H9A 0.9900 . ?
C9 H9B 0.9900 . ?
C10 H10A 0.9800 . ?
C10 H10B 0.9800 . ?
C10 H10C 0.9800 . ?
C11 O2 1.434(6) . ?
C11 C12 1.486(8) . ?
C11 H11A 0.9900 . ?
C11 H11B 0.9900 . ?
C12 H12A 0.9800 . ?
C12 H12B 0.9800 . ?
C12 H12C 0.9800 . ?
C13 N2 1.322(6) . ?
C13 N3 1.381(6) . ?
C13 C14 1.460(7) . ?
C14 C19 1.399(7) . ?
C14 C15 1.406(7) . ?
C15 O3 1.370(6) . ?
C15 C16 1.386(7) . ?
C16 C17 1.392(7) . ?
C16 H16 0.9500 . ?
C17 C18 1.376(7) . ?
C17 H17 0.9500 . ?
C18 O4 1.368(6) . ?
C18 C19 1.408(7) . ?
C19 C20 1.434(7) . ?
C20 N4 1.321(6) . ?
C20 N3 1.379(6) . ?
C21 O3 1.446(6) . ?
C21 C22 1.523(7) . ?
C21 H21A 0.9900 . ?
C21 H21B 0.9900 . ?
C22 H22A 0.9800 . ?
C22 H22B 0.9800 . ?
C22 H22C 0.9800 . ?
C23 O4 1.439(6) . ?
C23 C24 1.507(7) . ?
C23 H23A 0.9900 . ?
C23 H23B 0.9900 . ?
C24 H24A 0.9800 . ?
C24 H24B 0.9800 . ?
C24 H24C 0.9800 . ?
C25 N4 1.320(6) . ?
C25 N5 1.377(6) . ?
C25 C26 1.450(7) . ?
C26 C31 1.396(7) . ?
C26 C27 1.404(7) . ?
C27 O5 1.364(6) . ?
C27 C28 1.389(7) . ?
C28 C29 1.380(7) . ?
C28 H28 0.9500 . ?
C29 C30 1.403(7) . ?
C29 H29 0.9500 . ?
C30 O6 1.349(6) . ?
C30 C31 1.394(7) . ?
C31 C32 1.472(7) . ?
C32 N6 1.322(6) . ?
C32 N5 1.383(6) . ?
C33 O5 1.448(6) . ?
C33 C34 1.484(7) . ?
C33 H33A 0.9900 . ?
C33 H33B 0.9900 . ?
C34 H34A 0.9800 . ?
C34 H34B 0.9800 . ?
C34 H34C 0.9800 . ?
C35 O6 1.446(6) . ?
C35 C36 1.511(8) . ?
C35 H35A 0.9900 . ?
C35 H35B 0.9900 . ?
C36 H36A 0.9800 . ?
C36 H36B 0.9800 . ?
C36 H36C 0.9800 . ?
C37 N6 1.327(6) . ?
C37 N7 1.382(6) . ?
C37 C38 1.457(7) . ?
C38 C39 1.402(7) . ?
C38 C43 1.407(7) . ?
C39 O7 1.364(6) . ?
C39 C40 1.387(7) . ?
C40 C41 1.389(7) . ?
C40 H40 0.9500 . ?
C41 C42 1.378(7) . ?
C41 H41 0.9500 . ?
C42 O8 1.369(6) . ?
C42 C43 1.413(7) . ?
C43 C44 1.444(7) . ?
C44 N8 1.320(6) . ?
C44 N7 1.383(6) . ?
C45 O7 1.451(6) . ?
C45 C46 1.493(7) . ?
C45 H45A 0.9900 . ?
C45 H45B 0.9900 . ?
C46 H46A 0.9800 . ?
C46 H46B 0.9800 . ?
C46 H46C 0.9800 . ?
C47 O8 1.444(5) . ?
C47 C48 1.504(7) . ?
C47 H47A 0.9900 . ?
C47 H47B 0.9900 . ?
C48 H48A 0.9800 . ?
C48 H48B 0.9800 . ?
C48 H48C 0.9800 . ?
C49 Cl2 1.764(6) . ?
C49 Cl1 1.772(5) . ?
C49 H49A 0.9900 . ?
C49 H49B 0.9900 . ?
C50 Cl3 1.761(6) . ?
C50 Cl4 1.774(6) . ?
C50 H50A 0.9900 . ?
C50 H50B 0.9900 . ?
Co1 N3 1.911(4) . ?
Co1 N5 1.913(4) . ?
Co1 N7 1.917(4) . ?
Co1 N1 1.923(4) . ?
